data_1569601
loop_
_publ_author_name
'Wang, Zhi-Jie'
'Ni, Hao-Fei'
'Zhang, Tie'
'Li, Jie'
'Lun, Meng-Meng'
'Fu, Da-Wei'
'Zhang, Zhi-Xu'
'Zhang, Yi'

_publ_section_title
;
 Targeted regulation and optimization of multifunctional phase transition
 materials by novel void occupancy engineering.
;
_journal_issue 34
_journal_name_full 'Chemical science'
_journal_page_first 9041
_journal_page_last 9047
_journal_paper_doi 10.1039/d3sc02652c
_journal_volume 14
_journal_year 2023
_chemical_formula_moiety 'C3 Cd1 N3 S3, 2(C4 N0.5)'
_chemical_formula_sum 'C11 Cd N4 S3'
_chemical_formula_weight 396.73
_space_group_crystal_system hexagonal
_space_group_IT_number 194
_space_group_name_Hall '-P 6c 2c'
_space_group_name_H-M_alt 'P 63/m m c'
_atom_sites_solution_primary dual
_audit_creation_date 2022-10-31
_audit_creation_method
;
Olex2 1.5
(compiled 2022.04.07 svn.rca3783a0 for OlexSys, GUI svn.r6498)
;
_audit_update_record
;
2023-05-24 deposited with the CCDC.	2023-08-01 downloaded from the CCDC.
;
_cell_angle_alpha 90
_cell_angle_beta 90
_cell_angle_gamma 120
_cell_formula_units_Z 2
_cell_length_a 9.989(2)
_cell_length_b 9.989(2)
_cell_length_c 10.798(2)
_cell_measurement_reflns_used 977
_cell_measurement_temperature 393.01(10)
_cell_measurement_theta_max 28.7470
_cell_measurement_theta_min 2.3380
_cell_volume 933.1(3)
_computing_cell_refinement 'CrysAlisPro 1.171.42.63a (Rigaku OD, 2022)'
_computing_data_collection 'CrysAlisPro 1.171.42.63a (Rigaku OD, 2022)'
_computing_data_reduction 'CrysAlisPro 1.171.42.63a (Rigaku OD, 2022)'
_computing_molecular_graphics 'Olex2 1.5 (Dolomanov et al., 2009)'
_computing_publication_material 'Olex2 1.5 (Dolomanov et al., 2009)'
_computing_structure_refinement 'XL  (Sheldrick, 2008)'
_computing_structure_solution 'SHELXT 2014/5 (Sheldrick, 2014)'
_diffrn_ambient_environment air
_diffrn_ambient_temperature 393.01(10)
_diffrn_detector 'Hybrid Pixel Array Detector'
_diffrn_detector_area_resol_mean 10.0000
_diffrn_detector_type HyPix
_diffrn_measured_fraction_theta_full 1.000
_diffrn_measured_fraction_theta_max 0.919
_diffrn_measurement_details
;
List of Runs (angles in degrees, time in seconds):

  # Type    Start    End  Width  t~exp~   \w     \q     \k     \f   Frames
#--------------------------------------------------------------------------
  1  \w    -21.00  79.00   0.50    0.72    --   15.59  73.00 124.00  200
  2  \w    -10.00  15.00   0.50    0.72    --  -16.22 -99.00-120.00   50
  3  \w     49.00  97.00   0.50    0.72    --   15.59 178.00  90.00   96
;
_diffrn_measurement_device 'four-circle diffractometer'
_diffrn_measurement_device_type 'XtaLAB Synergy R, DW system, HyPix'
_diffrn_measurement_method '\w scans'
_diffrn_orient_matrix_type 'CrysAlisPro convention (1999,Acta A55,543-557)'
_diffrn_orient_matrix_UB_11 0.0231774000
_diffrn_orient_matrix_UB_12 -0.0328813000
_diffrn_orient_matrix_UB_13 0.0476621000
_diffrn_orient_matrix_UB_21 -0.0068709000
_diffrn_orient_matrix_UB_22 -0.0580348000
_diffrn_orient_matrix_UB_23 -0.0416049000
_diffrn_orient_matrix_UB_31 0.0784113000
_diffrn_orient_matrix_UB_32 0.0476370000
_diffrn_orient_matrix_UB_33 -0.0177934000
_diffrn_radiation_monochromator mirror
_diffrn_radiation_probe x-ray
_diffrn_radiation_type 'Mo K\a'
_diffrn_radiation_wavelength 0.71073
_diffrn_reflns_av_R_equivalents 0.0191
_diffrn_reflns_av_unetI/netI 0.0143
_diffrn_reflns_Laue_measured_fraction_full 1.000
_diffrn_reflns_Laue_measured_fraction_max 0.919
_diffrn_reflns_limit_h_max 13
_diffrn_reflns_limit_h_min -12
_diffrn_reflns_limit_k_max 12
_diffrn_reflns_limit_k_min -11
_diffrn_reflns_limit_l_max 13
_diffrn_reflns_limit_l_min -9
_diffrn_reflns_number 3382
_diffrn_reflns_point_group_measured_fraction_full 1.000
_diffrn_reflns_point_group_measured_fraction_max 0.919
_diffrn_reflns_theta_full 25.242
_diffrn_reflns_theta_max 29.646
_diffrn_reflns_theta_min 2.354
_diffrn_source 'Rotating-anode X-ray tube'
_diffrn_source_type 'Rigaku (Mo) X-ray Source'
_exptl_absorpt_coefficient_mu 1.496
_exptl_absorpt_correction_T_max 1.00000
_exptl_absorpt_correction_T_min 0.36827
_exptl_absorpt_correction_type multi-scan
_exptl_absorpt_process_details
;
CrysAlisPro 1.171.42.63a (Rigaku Oxford Diffraction, 2022)
Empirical absorption correction using spherical harmonics,
implemented in SCALE3 ABSPACK scaling algorithm.
;
_exptl_crystal_colour colorless
_exptl_crystal_density_diffrn 1.412
_exptl_crystal_description rod-shaped
_exptl_crystal_F_000 380
_refine_diff_density_max 1.225
_refine_diff_density_min -0.764
_refine_diff_density_rms 0.137
_refine_ls_extinction_method none
_refine_ls_goodness_of_fit_ref 1.193
_refine_ls_hydrogen_treatment undef
_refine_ls_matrix_type full
_refine_ls_number_parameters 36
_refine_ls_number_reflns 497
_refine_ls_number_restraints 217
_refine_ls_restrained_S_all 1.071
_refine_ls_R_factor_all 0.1787
_refine_ls_R_factor_gt 0.1401
_refine_ls_shift/su_max 0.000
_refine_ls_shift/su_mean 0.000
_refine_ls_structure_factor_coef Fsqd
_refine_ls_weighting_details 'w=1/[\s^2^(Fo^2^)+(0.0224P)^2^+8.7000P] where P=(Fo^2^+2Fc^2^)/3'
_refine_ls_weighting_scheme calc
_refine_ls_wR_factor_gt 0.2672
_refine_ls_wR_factor_ref 0.2830
_reflns_Friedel_coverage 0.000
_reflns_number_gt 202
_reflns_number_total 497
_reflns_threshold_expression 'I > 2\s(I)'
_cod_data_source_file d3sc02652c2.cif
_cod_data_source_block TEA_Cd_393K
_cod_depositor_comments 'Adding full bibliography for 1569598--1569604.cif.'
_cod_original_cell_volume 933.1(4)
_cod_database_code 1569601
_shelx_shelxl_version_number 2018/3
_shelx_space_group_comment
;
The symmetry employed for this shelxl refinement is uniquely defined
by the following loop, which should always be used as a source of
symmetry information in preference to the above space-group names.
They are only intended as comments.
;
_olex2_refinement_description
;
1. Shared sites
{N1, S1}
2. Restrained distances
 C5-C4 = C3-C2
 1.54 with sigma of 0.01
 N2-C2 = N2-C4
 1.47 with sigma of 0.01
 C3_$9-C4_$1
 1.6 with sigma of 0.02
 C4_$1-C4
 1.8 with sigma of 0.02
 C5_$1-C5
 1.8 with sigma of 0.02
3. Uiso/Uaniso restraints and constraints
All non-hydrogen atoms have similar U: within 8A with sigma of 0.02 and sigma
for terminal atoms of 0.04 within 8A
Uanis(N1) = Uanis(S1)
4. Others
 Fixed Sof: N1(0.25) S1(0.25) C2(0.08333) C3(0.08333) C4(0.25) C5(0.25)
;
_olex2_submission_special_instructions 'No special instructions were received'
_oxdiff_exptl_absorpt_empirical_details
;
Empirical correction (ABSPACK) includes:
- Absorption correction using spherical harmonics
- Frame scaling
;
_oxdiff_exptl_absorpt_empirical_full_max 1.435
_oxdiff_exptl_absorpt_empirical_full_min 0.515

loop_
_space_group_symop_operation_xyz
'x, y, z'
'-y, x-y, z'
'-x+y, -x, z'
'-x, -y, z+1/2'
'y, -x+y, z+1/2'
'x-y, x, z+1/2'
'y, x, -z'
'x-y, -y, -z'
'-x, -x+y, -z'
'-y, -x, -z+1/2'
'-x+y, y, -z+1/2'
'x, x-y, -z+1/2'
'-x, -y, -z'
'y, -x+y, -z'
'x-y, x, -z'
'x, y, -z-1/2'
'-y, x-y, -z-1/2'
'-x+y, -x, -z-1/2'
'-y, -x, z'
'-x+y, y, z'
'x, x-y, z'
'y, x, z-1/2'
'x-y, -y, z-1/2'
'-x, -x+y, z-1/2'

loop_
_atom_site_label
_atom_site_type_symbol
_atom_site_fract_x
_atom_site_fract_y
_atom_site_fract_z
_atom_site_U_iso_or_equiv
_atom_site_adp_type
_atom_site_occupancy
_atom_site_site_symmetry_order
_atom_site_calc_flag
_atom_site_refinement_flags_posn
_atom_site_refinement_flags_adp
_atom_site_refinement_flags_occupancy
_atom_site_disorder_assembly
_atom_site_disorder_group
C1 C -0.113(3) 0.775(5) 0.250000 0.223(5) Uani 1 4 d S TU P . .
Cd1 Cd 0.000000 1.000000 0.500000 0.192(3) Uani 1 12 d S TU P . .
N1 N -0.1301(8) 0.7398(17) 0.3731(7) 0.234(4) Uani 0.5 2 d S TU P A 1
S1 S -0.1301(8) 0.7398(17) 0.3731(7) 0.234(4) Uani 0.5 2 d S TU P A 2
C2 C -0.666667 0.666667 0.1136(10) 0.224(6) Uani 0.5 6 d DS TU P . .
C3 C -0.6011(15) 0.798(3) 0.018(2) 0.224(6) Uani 0.1667 2 d DS TU P . .
C4 C -0.7983(17) 0.6008(8) 0.1657(9) 0.227(6) Uani 0.5 2 d DS TU P . .
C5 C -0.975(2) 0.5123(10) 0.1659(9) 0.252(9) Uani 0.5 2 d DS TU P . .
N2 N -0.666667 0.666667 0.250000 0.224(5) Uani 1 12 d DS TU P . .

loop_
_atom_site_aniso_label
_atom_site_aniso_U_11
_atom_site_aniso_U_22
_atom_site_aniso_U_33
_atom_site_aniso_U_23
_atom_site_aniso_U_13
_atom_site_aniso_U_12
C1 0.272(9) 0.264(8) 0.131(8) 0.000 0.000 0.132(4)
Cd1 0.237(4) 0.237(4) 0.102(3) 0.000 0.000 0.119(2)
N1 0.288(6) 0.271(7) 0.138(5) -0.001(5) 0.000(2) 0.135(3)
S1 0.288(6) 0.271(7) 0.138(5) -0.001(5) 0.000(2) 0.135(3)
C2 0.269(7) 0.269(7) 0.133(9) 0.000 0.000 0.135(3)
C3 0.271(9) 0.266(9) 0.132(9) 0.001(7) 0.000(4) 0.133(4)
C4 0.264(8) 0.275(9) 0.139(9) 0.001(3) 0.001(7) 0.132(4)
C5 0.285(15) 0.296(16) 0.173(15) 0.000(7) 0.000(14) 0.143(7)
N2 0.270(7) 0.270(7) 0.132(9) 0.000 0.000 0.135(3)

loop_
_atom_type_symbol
_atom_type_description
_atom_type_scat_dispersion_real
_atom_type_scat_dispersion_imag
_atom_type_scat_source
C C 0.0033 0.0016 'International Tables Vol C Tables 4.2.6.8 and 6.1.1.4'
Cd Cd -0.8075 1.2024 'International Tables Vol C Tables 4.2.6.8 and 6.1.1.4'
N N 0.0061 0.0033 'International Tables Vol C Tables 4.2.6.8 and 6.1.1.4'
S S 0.1246 0.1234 'International Tables Vol C Tables 4.2.6.8 and 6.1.1.4'

loop_
_geom_angle_atom_site_label_1
_geom_angle_atom_site_label_2
_geom_angle_atom_site_label_3
_geom_angle
_geom_angle_site_symmetry_1
_geom_angle_site_symmetry_3
_geom_angle_publ_flag
N1 C1 N1 154(4) . 16_556 ?
N1 Cd1 N1 84.6(3) 3_465 14_456 ?
N1 Cd1 N1 95.4(3) . 2_675 ?
N1 Cd1 N1 180.0 15_666 3_465 ?
N1 Cd1 N1 95.4(3) 13_576 14_456 ?
N1 Cd1 N1 84.6(3) 15_666 . ?
N1 Cd1 N1 180.0 14_456 2_675 ?
N1 Cd1 N1 95.4(3) 3_465 . ?
N1 Cd1 N1 84.6(3) . 14_456 ?
N1 Cd1 N1 95.4(3) 15_666 13_576 ?
N1 Cd1 N1 84.6(3) 15_666 2_675 ?
N1 Cd1 N1 84.6(3) 3_465 13_576 ?
N1 Cd1 N1 84.6(3) 13_576 2_675 ?
N1 Cd1 N1 180.0 . 13_576 ?
N1 Cd1 N1 95.4(3) 15_666 14_456 ?
N1 Cd1 N1 95.4(3) 3_465 2_675 ?
S1 Cd1 N1 84.6(3) . 14_456 ?
C1 N1 Cd1 109(2) . . ?
C1 S1 Cd1 109(2) . . ?
C2 C2 C2 0(10) 19 2_575 ?
C2 C2 C2 0(10) 21_575 2_575 ?
C2 C2 C2 0(10) 19 21_575 ?
C2 C2 C2 0(10) 19 20_355 ?
C2 C2 C2 0(10) 19 3_355 ?
C2 C2 C2 0(10) 3_355 20_355 ?
C2 C2 N2 90.0(7) 21_575 . ?
C2 C2 N2 90.0(7) 2_575 . ?
C3 C2 C3 0(3) 19 2_575 ?
C4 C2 C3 129.0(3) 3_355 2_575 ?
C4 C2 C3 129.0(3) 3_355 19 ?
C4 C2 C3 129.0(3) 19 19 ?
C4 C2 C3 129.0(3) 2_575 2_575 ?
C4 C2 C3 129.0(3) 20_355 2_575 ?
C4 C2 C3 129.0(3) 2_575 19 ?
C4 C2 C3 129.0(3) 20_355 19 ?
C4 C2 C3 129.0(3) 19 2_575 ?
C4 C2 C4 101.9(7) 19 20_355 ?
C4 C2 C4 0.0(9) 3_355 19 ?
C4 C2 C4 101.9(7) 3_355 2_575 ?
C4 C2 C4 0.0(11) 2_575 20_355 ?
C4 C2 C4 101.9(7) 3_355 20_355 ?
C4 C2 C4 101.9(7) 19 2_575 ?
C4 C2 N2 63.7(6) 3_355 . ?
C4 C2 N2 63.7(6) 2_575 . ?
C4 C2 N2 63.7(6) 19 . ?
C4 C2 N2 63.7(6) 20_355 . ?
N2 C2 C3 132.4(13) . 2_575 ?
N2 C2 C3 132.4(13) . 19 ?
C2 C3 C2 0.0 20_355 21_575 ?
C2 C3 C2 0.0 19 21_575 ?
C2 C3 C2 0.0 3_355 2_575 ?
C2 C3 C2 0.0 . 21_575 ?
C2 C3 C2 0.0 20_355 2_575 ?
C2 C3 C2 0.0 20_355 19 ?
C2 C3 C2 0.0 19 2_575 ?
C2 C3 C2 0.0 3_355 21_575 ?
C2 C3 C2 0.0 2_575 21_575 ?
C2 C3 C2 0.0 20_355 3_355 ?
C2 C3 C2 0.0 . 2_575 ?
C2 C3 C2 0.0 . 19 ?
C2 C3 C2 0.0 20_355 . ?
C2 C3 C2 0.0 19 3_355 ?
C2 C3 C2 0.0 . 3_355 ?
C2 C3 C4 47.7(8) 20_355 19 ?
C2 C3 C4 47.7(8) 3_355 3_355 ?
C2 C3 C4 47.7(8) 20_355 3_355 ?
C2 C3 C4 47.7(8) . 19 ?
C2 C3 C4 47.7(8) 21_575 3_355 ?
C2 C3 C4 47.7(8) 19 19 ?
C2 C3 C4 47.7(8) 19 3_355 ?
C2 C3 C4 47.7(8) 3_355 19 ?
C2 C3 C4 47.7(8) 2_575 3_355 ?
C2 C3 C4 47.7(8) 2_575 19 ?
C2 C3 C4 47.7(8) 21_575 19 ?
C2 C3 C4 47.7(8) . 3_355 ?
C4 C3 C4 0.0(18) 19 3_355 ?
N2 C4 C5 141.3(10) . . ?
C2 N2 C2 0.000(1) . 21_575 ?
C2 N2 C2 0.000(1) 20_355 21_575 ?
C2 N2 C2 0.000(1) . 20_355 ?
C4 N2 C2 51.4(6) 20_355 20_355 ?
C4 N2 C2 51.4(6) 2_575 20_355 ?
C4 N2 C2 128.6(6) 12_575 20_355 ?
C4 N2 C2 128.6(6) 18_356 21_575 ?
C4 N2 C2 51.4(6) . 20_355 ?
C4 N2 C2 51.4(6) 19 21_575 ?
C4 N2 C2 51.4(6) 3_355 20_355 ?
C4 N2 C2 128.6(6) 16_556 21_575 ?
C4 N2 C2 128.6(6) 18_356 20_355 ?
C4 N2 C2 128.6(6) 17_576 21_575 ?
C4 N2 C2 51.4(6) 19 20_355 ?
C4 N2 C2 51.4(6) 3_355 . ?
C4 N2 C2 128.6(6) 16_556 20_355 ?
C4 N2 C2 128.6(6) 17_576 . ?
C4 N2 C2 128.6(6) 17_576 20_355 ?
C4 N2 C2 51.4(6) 2_575 . ?
C4 N2 C2 51.4(6) 2_575 21_575 ?
C4 N2 C2 51.4(6) 20_355 . ?
C4 N2 C2 128.6(6) 18_356 . ?
C4 N2 C2 51.4(6) . 21_575 ?
C4 N2 C2 51.4(6) . . ?
C4 N2 C2 128.6(6) 12_575 21_575 ?
C4 N2 C2 51.4(6) 19 . ?
C4 N2 C2 51.4(6) 3_355 21_575 ?
C4 N2 C2 128.6(6) 12_575 . ?
C4 N2 C2 128.6(6) 16_556 . ?
C4 N2 C2 51.4(6) 20_355 21_575 ?
C4 N2 C4 85.1(8) 19 20_355 ?
C4 N2 C4 85.1(8) . 20_355 ?
C4 N2 C4 134.0(4) 18_356 2_575 ?
C4 N2 C4 134.0(4) 12_575 20_355 ?
C4 N2 C4 134.0(4) 19 17_576 ?
C4 N2 C4 134.0(4) 16_556 20_355 ?
C4 N2 C4 85.1(8) . 19 ?
C4 N2 C4 85.1(8) 3_355 20_355 ?
C4 N2 C4 85.1(8) 18_356 17_576 ?
C4 N2 C4 77.3(11) 17_576 20_355 ?
C4 N2 C4 85.1(8) 16_556 17_576 ?
C4 N2 C4 0.0(6) 2_575 20_355 ?
C4 N2 C4 85.1(8) 19 2_575 ?
C4 N2 C4 85.1(8) 18_356 12_575 ?
C4 N2 C4 77.3(11) 17_576 2_575 ?
C4 N2 C4 77.3(11) . 12_575 ?
C4 N2 C4 134.0(4) 16_556 3_355 ?
C4 N2 C4 134.0(4) 19 12_575 ?
C4 N2 C4 134.0(4) . 17_576 ?
C4 N2 C4 134.0(4) 18_356 . ?
C4 N2 C4 85.1(8) 12_575 17_576 ?
C4 N2 C4 77.3(11) . 16_556 ?
C4 N2 C4 134.0(4) 3_355 17_576 ?
C4 N2 C4 134.0(4) 19 16_556 ?
C4 N2 C4 85.1(8) . 2_575 ?
C4 N2 C4 0.0(16) 12_575 16_556 ?
C4 N2 C4 77.3(11) 18_356 19 ?
C4 N2 C4 77.3(11) 18_356 3_355 ?
C4 N2 C4 85.1(8) 3_355 2_575 ?
C4 N2 C4 85.1(8) . 3_355 ?
C4 N2 C4 134.0(4) 18_356 20_355 ?
C4 N2 C4 0.0(5) 19 3_355 ?
C4 N2 C4 134.0(4) 12_575 3_355 ?
C4 N2 C4 134.0(4) 12_575 2_575 ?
C4 N2 C4 85.1(8) 18_356 16_556 ?
C4 N2 C4 134.0(4) 16_556 2_575 ?

loop_
_geom_bond_atom_site_label_1
_geom_bond_atom_site_label_2
_geom_bond_distance
_geom_bond_site_symmetry_2
_geom_bond_publ_flag
C1 N1 1.363(13) . ?
C1 N1 1.363(13) 16_556 ?
C1 S1 1.363(13) . ?
Cd1 N1 2.635(13) 2_675 ?
Cd1 N1 2.635(13) . ?
Cd1 N1 2.635(13) 13_576 ?
Cd1 N1 2.635(13) 14_456 ?
Cd1 N1 2.635(13) 15_666 ?
Cd1 N1 2.635(13) 3_465 ?
Cd1 S1 2.635(13) . ?
C2 C2 0.0000 19 ?
C2 C2 0.0000 2_575 ?
C2 C2 0.0000 20_355 ?
C2 C2 0.0000 21_575 ?
C2 C2 0.0000 3_355 ?
C2 C3 1.538(10) 2_575 ?
C2 C3 1.538(10) 19 ?
C2 C4 1.270(16) 2_575 ?
C2 C4 1.270(16) 19 ?
C2 C4 1.270(16) 20_355 ?
C2 C4 1.270(16) 3_355 ?
C2 N2 1.472(10) . ?
C3 C4 1.60(2) 19 ?
C3 C4 1.60(2) 3_355 ?
C4 C5 1.532(10) . ?
C4 N2 1.458(10) . ?

loop_
_geom_torsion_atom_site_label_1
_geom_torsion_atom_site_label_2
_geom_torsion_atom_site_label_3
_geom_torsion_atom_site_label_4
_geom_torsion
_geom_torsion_site_symmetry_1
_geom_torsion_site_symmetry_2
_geom_torsion_site_symmetry_3
_geom_torsion_site_symmetry_4
_geom_torsion_publ_flag
N1 C1 N1 Cd1 180.00(4) 16_556 . . . ?
C2 C2 C3 C2 0(100) 20_355 . . 2_575 ?
C2 C2 C3 C2 0.0(8) 20_355 . . 3_355 ?
C2 C2 C3 C2 0.0(8) 19 . . 20_355 ?
C2 C2 C3 C2 0(100) 21_575 . . 3_355 ?
C2 C2 C3 C2 0(100) 21_575 . . 20_355 ?
C2 C2 C3 C2 0(100) 21_575 . . 2_575 ?
C2 C2 C3 C2 0.0(8) 3_355 . . 20_355 ?
C2 C2 C3 C2 0(100) 2_575 . . 21_575 ?
C2 C2 C3 C2 0(100) 2_575 . . 20_355 ?
C2 C2 C3 C2 0(100) 2_575 . . 3_355 ?
C2 C2 C3 C2 0(100) 21_575 . . 19 ?
C2 C2 C3 C2 0(100) 19 . . 2_575 ?
C2 C2 C3 C2 0.0(8) 3_355 . . 19 ?
C2 C2 C3 C2 0(100) 3_355 . . 2_575 ?
C2 C2 C3 C2 0(100) 2_575 . . 19 ?
C2 C2 C3 C2 0(100) 19 . . 21_575 ?
C2 C2 C3 C2 0.0(8) 20_355 . . 19 ?
C2 C2 C3 C2 0(100) 20_355 . . 21_575 ?
C2 C2 C3 C2 0.0(8) 19 . . 3_355 ?
C2 C2 C3 C2 0(100) 3_355 . . 21_575 ?
C2 C2 C3 C4 0(100) 19 . . 19 ?
C2 C2 C3 C4 0(100) 20_355 . . 3_355 ?
C2 C2 C3 C4 180.0(8) 21_575 . . 3_355 ?
C2 C2 C3 C4 180.0(8) 21_575 . . 19 ?
C2 C2 C3 C4 0(100) 19 . . 3_355 ?
C2 C2 C3 C4 0(100) 3_355 . . 19 ?
C2 C2 C3 C4 0(100) 3_355 . . 3_355 ?
C2 C2 C3 C4 180.0(8) 2_575 . . 19 ?
C2 C2 C3 C4 0(100) 20_355 . . 19 ?
C2 C2 C3 C4 180.0(8) 2_575 . . 3_355 ?
C2 C2 N2 C2 0.0 3_355 . . 21_575 ?
C2 C2 N2 C2 0.0 3_355 . . 20_355 ?
C2 C2 N2 C2 0.0 19 . . 21_575 ?
C2 C2 N2 C2 0.0 20_355 . . 21_575 ?
C2 C2 N2 C2 0.0 2_575 . . 20_355 ?
C2 C2 N2 C2 0.0 19 . . 20_355 ?
C2 C2 N2 C2 0.0 21_575 . . 20_355 ?
C2 C2 N2 C2 0.0 2_575 . . 21_575 ?
C2 C2 N2 C4 0(100) 20_355 . . . ?
C2 C2 N2 C4 60(100) 21_575 . . 20_355 ?
C2 C2 N2 C4 60(100) 2_575 . . 17_576 ?
C2 C2 N2 C4 0(100) 19 . . 18_356 ?
C2 C2 N2 C4 0(100) 3_355 . . . ?
C2 C2 N2 C4 180(100) 21_575 . . 18_356 ?
C2 C2 N2 C4 0(100) 3_355 . . 2_575 ?
C2 C2 N2 C4 0(100) 3_355 . . 19 ?
C2 C2 N2 C4 0(100) 3_355 . . 18_356 ?
C2 C2 N2 C4 180(100) 2_575 . . 19 ?
C2 C2 N2 C4 60(100) 21_575 . . 17_576 ?
C2 C2 N2 C4 0(100) 20_355 . . 19 ?
C2 C2 N2 C4 0(100) 19 . . 2_575 ?
C2 C2 N2 C4 0(100) 19 . . 12_575 ?
C2 C2 N2 C4 0(100) 20_355 . . 2_575 ?
C2 C2 N2 C4 -60(100) 21_575 . . 12_575 ?
C2 C2 N2 C4 60(100) 2_575 . . 20_355 ?
C2 C2 N2 C4 0(100) 3_355 . . 12_575 ?
C2 C2 N2 C4 0(100) 19 . . . ?
C2 C2 N2 C4 -60(100) 2_575 . . 12_575 ?
C2 C2 N2 C4 0(100) 19 . . 17_576 ?
C2 C2 N2 C4 0(100) 20_355 . . 12_575 ?
C2 C2 N2 C4 0(100) 3_355 . . 17_576 ?
C2 C2 N2 C4 0(100) 19 . . 16_556 ?
C2 C2 N2 C4 0(100) 20_355 . . 17_576 ?
C2 C2 N2 C4 -60(100) 21_575 . . 16_556 ?
C2 C2 N2 C4 60(100) 21_575 . . 2_575 ?
C2 C2 N2 C4 0(100) 3_355 . . 16_556 ?
C2 C2 N2 C4 60(100) 2_575 . . 2_575 ?
C2 C2 N2 C4 -60(100) 2_575 . . 16_556 ?
C2 C2 N2 C4 0(100) 19 . . 20_355 ?
C2 C2 N2 C4 0(100) 20_355 . . 16_556 ?
C2 C2 N2 C4 0(100) 3_355 . . 20_355 ?
C2 C2 N2 C4 0(100) 19 . . 3_355 ?
C2 C2 N2 C4 0(100) 20_355 . . 20_355 ?
C2 C2 N2 C4 180(100) 21_575 . . 3_355 ?
C2 C2 N2 C4 180(100) 2_575 . . 18_356 ?
C2 C2 N2 C4 0(100) 3_355 . . 3_355 ?
C2 C2 N2 C4 -60(100) 21_575 . . . ?
C2 C2 N2 C4 180(100) 2_575 . . 3_355 ?
C2 C2 N2 C4 -60(100) 2_575 . . . ?
C2 C2 N2 C4 0(100) 20_355 . . 3_355 ?
C2 C2 N2 C4 0(100) 19 . . 19 ?
C2 C2 N2 C4 180(100) 21_575 . . 19 ?
C2 C2 N2 C4 0(100) 20_355 . . 18_356 ?
C3 C2 C3 C2 -41(100) 19 . . 21_575 ?
C3 C2 C3 C2 -41(100) 2_575 . . 2_575 ?
C3 C2 C3 C2 0(100) 2_575 . . 19 ?
C3 C2 C3 C2 -41(100) 2_575 . . 21_575 ?
C3 C2 C3 C2 0(100) 2_575 . . 3_355 ?
C3 C2 C3 C2 0(100) 19 . . 20_355 ?
C3 C2 C3 C2 -41(100) 19 . . 2_575 ?
C3 C2 C3 C2 0(100) 2_575 . . 20_355 ?
C3 C2 C3 C2 0(100) 19 . . 19 ?
C3 C2 C3 C2 0(100) 19 . . 3_355 ?
C3 C2 C3 C4 139.4(7) 2_575 . . 19 ?
C3 C2 C3 C4 139.4(7) 19 . . 19 ?
C3 C2 C3 C4 139.4(7) 19 . . 3_355 ?
C3 C2 C3 C4 139.4(7) 2_575 . . 3_355 ?
C3 C2 N2 C2 60(100) 2_575 . . 21_575 ?
C3 C2 N2 C2 60(100) 19 . . 21_575 ?
C3 C2 N2 C2 0(100) 2_575 . . 20_355 ?
C3 C2 N2 C2 0(100) 19 . . 20_355 ?
C3 C2 N2 C4 120.000(2) 2_575 . . 20_355 ?
C3 C2 N2 C4 0.000(2) 2_575 . . 16_556 ?
C3 C2 N2 C4 -119.999(3) 19 . . 18_356 ?
C3 C2 N2 C4 0.000(2) 19 . . 16_556 ?
C3 C2 N2 C4 120.000(2) 19 . . 2_575 ?
C3 C2 N2 C4 -120.000(2) 2_575 . . 3_355 ?
C3 C2 N2 C4 -120.000(2) 19 . . 3_355 ?
C3 C2 N2 C4 0.000(1) 2_575 . . . ?
C3 C2 N2 C4 120.000(2) 2_575 . . 2_575 ?
C3 C2 N2 C4 0.000(2) 19 . . 12_575 ?
C3 C2 N2 C4 -119.999(3) 2_575 . . 18_356 ?
C3 C2 N2 C4 0.000(2) 2_575 . . 12_575 ?
C3 C2 N2 C4 0.000(1) 19 . . . ?
C3 C2 N2 C4 -120.000(2) 2_575 . . 19 ?
C3 C2 N2 C4 -120.000(2) 19 . . 19 ?
C3 C2 N2 C4 120.001(3) 19 . . 17_576 ?
C3 C2 N2 C4 120.001(3) 2_575 . . 17_576 ?
C3 C2 N2 C4 120.000(2) 19 . . 20_355 ?
C4 C2 C3 C2 92(100) 20_355 . . 21_575 ?
C4 C2 C3 C2 0(100) 20_355 . . 19 ?
C4 C2 C3 C2 0(100) 19 . . 19 ?
C4 C2 C3 C2 0(100) 20_355 . . 3_355 ?
C4 C2 C3 C2 0(100) 20_355 . . 20_355 ?
C4 C2 C3 C2 0(100) 19 . . 3_355 ?
C4 C2 C3 C2 180(100) 19 . . 21_575 ?
C4 C2 C3 C2 180(100) 3_355 . . 2_575 ?
C4 C2 C3 C2 180(100) 3_355 . . 21_575 ?
C4 C2 C3 C2 180(100) 19 . . 2_575 ?
C4 C2 C3 C2 0(100) 3_355 . . 19 ?
C4 C2 C3 C2 92(100) 2_575 . . 2_575 ?
C4 C2 C3 C2 0(100) 2_575 . . 3_355 ?
C4 C2 C3 C2 0(100) 3_355 . . 20_355 ?
C4 C2 C3 C2 0(100) 2_575 . . 19 ?
C4 C2 C3 C2 0(100) 2_575 . . 20_355 ?
C4 C2 C3 C2 0(100) 3_355 . . 3_355 ?
C4 C2 C3 C2 0(100) 19 . . 20_355 ?
C4 C2 C3 C2 92(100) 20_355 . . 2_575 ?
C4 C2 C3 C2 92(100) 2_575 . . 21_575 ?
C4 C2 C3 C4 0.000(10) 3_355 . . 19 ?
C4 C2 C3 C4 -88.2(14) 20_355 . . 3_355 ?
C4 C2 C3 C4 -88.2(14) 2_575 . . 3_355 ?
C4 C2 C3 C4 -88.2(14) 2_575 . . 19 ?
C4 C2 C3 C4 0.000(10) 19 . . 3_355 ?
C4 C2 C3 C4 -88.2(14) 20_355 . . 19 ?
C4 C2 N2 C2 180(100) 19 . . 21_575 ?
C4 C2 N2 C2 0(100) 20_355 . . 20_355 ?
C4 C2 N2 C2 0(100) 2_575 . . 20_355 ?
C4 C2 N2 C2 0(100) 3_355 . . 20_355 ?
C4 C2 N2 C2 180(100) 3_355 . . 21_575 ?
C4 C2 N2 C2 0(100) 19 . . 20_355 ?
C4 C2 N2 C2 -60(100) 2_575 . . 21_575 ?
C4 C2 N2 C2 -60(100) 20_355 . . 21_575 ?
C4 C2 N2 C4 -119.999(3) 3_355 . . 17_576 ?
C4 C2 N2 C4 -120.000(2) 20_355 . . 12_575 ?
C4 C2 N2 C4 120.001(4) 20_355 . . 18_356 ?
C4 C2 N2 C4 -119.999(3) 19 . . 17_576 ?
C4 C2 N2 C4 120.000(2) 3_355 . . . ?
C4 C2 N2 C4 0.001(3) 2_575 . . 17_576 ?
C4 C2 N2 C4 -120.000(2) 20_355 . . . ?
C4 C2 N2 C4 0.001(3) 20_355 . . 17_576 ?
C4 C2 N2 C4 120.000(2) 2_575 . . 3_355 ?
C4 C2 N2 C4 0.000(2) 3_355 . . 19 ?
C4 C2 N2 C4 0.001(3) 19 . . 18_356 ?
C4 C2 N2 C4 120.000(2) 2_575 . . 19 ?
C4 C2 N2 C4 120.000(2) 19 . . . ?
C4 C2 N2 C4 120.000(2) 20_355 . . 19 ?
C4 C2 N2 C4 -120.000(2) 2_575 . . 12_575 ?
C4 C2 N2 C4 -120.000(2) 20_355 . . 16_556 ?
C4 C2 N2 C4 0.000(2) 19 . . 3_355 ?
C4 C2 N2 C4 120.000(2) 19 . . 16_556 ?
C4 C2 N2 C4 120.000(2) 20_355 . . 3_355 ?
C4 C2 N2 C4 -120.000(2) 2_575 . . 16_556 ?
C4 C2 N2 C4 0.001(3) 3_355 . . 18_356 ?
C4 C2 N2 C4 -120.000(2) 3_355 . . 20_355 ?
C4 C2 N2 C4 120.001(4) 2_575 . . 18_356 ?
C4 C2 N2 C4 -120.000(2) 19 . . 20_355 ?
C4 C2 N2 C4 120.000(2) 3_355 . . 16_556 ?
C4 C2 N2 C4 0.000(2) 2_575 . . 20_355 ?
C4 C2 N2 C4 -120.000(2) 2_575 . . . ?
C4 C2 N2 C4 120.000(2) 3_355 . . 12_575 ?
C4 C2 N2 C4 120.000(2) 19 . . 12_575 ?
C4 C2 N2 C4 -120.000(2) 3_355 . . 2_575 ?
C4 C2 N2 C4 -120.000(2) 19 . . 2_575 ?
C4 C2 N2 C4 0.000(2) 20_355 . . 2_575 ?
C5 C4 N2 C2 180.000(1) . . . . ?
C5 C4 N2 C2 180.000(1) . . . 20_355 ?
C5 C4 N2 C2 180.000(1) . . . 21_575 ?
C5 C4 N2 C4 137.2(4) . . . 2_575 ?
C5 C4 N2 C4 -137.2(4) . . . 3_355 ?
C5 C4 N2 C4 -70.2(2) . . . 18_356 ?
C5 C4 N2 C4 137.2(4) . . . 20_355 ?
C5 C4 N2 C4 70.2(2) . . . 17_576 ?
C5 C4 N2 C4 -137.2(4) . . . 19 ?
C5 C4 N2 C4 0.000(2) . . . 16_556 ?
C5 C4 N2 C4 0.000(2) . . . 12_575 ?
N2 C2 C3 C2 0(100) . . . 20_355 ?
N2 C2 C3 C2 0(100) . . . 19 ?
N2 C2 C3 C2 180(100) . . . 2_575 ?
N2 C2 C3 C2 180(100) . . . 21_575 ?
N2 C2 C3 C2 0(100) . . . 3_355 ?
N2 C2 C3 C4 0.000(2) . . . 19 ?
N2 C2 C3 C4 0.000(2) . . . 3_355 ?
